data_1564964
loop_
_publ_author_name
'Yang, Ru-Xia'
'Lan, Hai-Ming'
'Zhu, Peng-Yin'
'Yang, Li-Zhen'
'Yu, Yu-Ming'
'Wang, Lu-Lu'
'Wang, Duo-Zhi'

_publ_section_title
;
 Synthesis, structures, magnetic and electric properties of four new
 coordination polymers constructed with heterocyclic nitrogen ligands and
 multidentate organic acid
;
_journal_name_full 'Inorganica Chimica Acta'
_journal_page_first 119410
_journal_paper_doi 10.1016/j.ica.2019.119410
_journal_volume 506
_journal_year 2020
_chemical_formula_moiety 'C18 H12 Co N6 O4'
_chemical_formula_sum 'C18 H12 Co N6 O4'
_chemical_formula_weight 435.27
_space_group_crystal_system monoclinic
_space_group_IT_number 14
_space_group_name_Hall '-P 2ybc'
_space_group_name_H-M_alt 'P 1 21/c 1'
_atom_sites_solution_hydrogens geom
_atom_sites_solution_primary direct
_cell_angle_alpha 90
_cell_angle_beta 102.235(4)
_cell_angle_gamma 90
_cell_formula_units_Z 4
_cell_length_a 9.9759(4)
_cell_length_b 13.6173(5)
_cell_length_c 15.6800(7)
_cell_measurement_reflns_used 6039
_cell_measurement_temperature 100.00(10)
_cell_measurement_theta_max 28.9380
_cell_measurement_theta_min 2.5680
_cell_volume 2081.67(15)
_computing_cell_refinement 'CrysAlisPro 1.171.38.43f (Rigaku OD, 2015)'
_computing_data_collection 'CrysAlisPro 1.171.38.43f (Rigaku OD, 2015)'
_computing_data_reduction 'CrysAlisPro 1.171.38.43f (Rigaku OD, 2015)'
_computing_molecular_graphics 'Olex2 (Dolomanov et al., 2009)'
_computing_publication_material 'Olex2 (Dolomanov et al., 2009)'
_computing_structure_refinement 'ShelXL (Sheldrick, 2015)'
_computing_structure_solution 'ShelXS (Sheldrick, 2008)'
_diffrn_ambient_environment N~2~
_diffrn_ambient_temperature 100.00(10)
_diffrn_detector 'CCD plate'
_diffrn_detector_area_resol_mean 5.2684
_diffrn_detector_type AtlasS2
_diffrn_measured_fraction_theta_full 1.000
_diffrn_measured_fraction_theta_max 0.880
_diffrn_measurement_details
;
List of Runs (angles in degrees, time in seconds):

  # Type    Start    End  Width  t~exp~   \w     \q     \k     \f   Frames
--------------------------------------------------------------------------
  1  \w    -56.00  35.00   1.00    5.00    --   11.74 -57.00  90.00   91
  2  \w    -15.00  78.00   1.00    5.00    --   11.74  77.00   0.00   93
  3  \w     35.00  61.00   1.00    5.00    --   11.74 178.00  60.00   26
  4  \w    -15.00  83.00   1.00    5.00    --   11.74  57.00-120.00   98
;
_diffrn_measurement_device 'four-circle diffractometer'
_diffrn_measurement_device_type 'SuperNova, Dual, Cu at zero, AtlasS2'
_diffrn_measurement_method '\w scans'
_diffrn_orient_matrix_type 'CrysAlisPro convention (1999,Acta A55,543-557)'
_diffrn_orient_matrix_UB_11 0.0681174000
_diffrn_orient_matrix_UB_12 0.0111825000
_diffrn_orient_matrix_UB_13 0.0217362000
_diffrn_orient_matrix_UB_21 -0.0045654000
_diffrn_orient_matrix_UB_22 0.0458668000
_diffrn_orient_matrix_UB_23 -0.0218621000
_diffrn_orient_matrix_UB_31 -0.0251481000
_diffrn_orient_matrix_UB_32 0.0219743000
_diffrn_orient_matrix_UB_33 0.0345358000
_diffrn_radiation_monochromator mirror
_diffrn_radiation_probe x-ray
_diffrn_radiation_type MoK\a
_diffrn_radiation_wavelength 0.71073
_diffrn_reflns_av_R_equivalents 0.0389
_diffrn_reflns_av_unetI/netI 0.0452
_diffrn_reflns_Laue_measured_fraction_full 1.000
_diffrn_reflns_Laue_measured_fraction_max 0.880
_diffrn_reflns_limit_h_max 12
_diffrn_reflns_limit_h_min -11
_diffrn_reflns_limit_k_max 18
_diffrn_reflns_limit_k_min -16
_diffrn_reflns_limit_l_max 17
_diffrn_reflns_limit_l_min -19
_diffrn_reflns_number 17163
_diffrn_reflns_point_group_measured_fraction_full 1.000
_diffrn_reflns_point_group_measured_fraction_max 0.880
_diffrn_reflns_theta_full 25.242
_diffrn_reflns_theta_max 29.556
_diffrn_reflns_theta_min 2.001
_diffrn_source 'micro-focus sealed X-ray tube'
_diffrn_source_type 'SuperNova (Mo) X-ray Source'
_exptl_absorpt_coefficient_mu 0.859
_exptl_absorpt_correction_T_max 1.00000
_exptl_absorpt_correction_T_min 0.80698
_exptl_absorpt_correction_type multi-scan
_exptl_absorpt_process_details
;
CrysAlisPro 1.171.38.43f (Rigaku Oxford Diffraction, 2015)
Empirical absorption correction using spherical harmonics,
 implemented in SCALE3 ABSPACK scaling algorithm.
;
_exptl_crystal_colour pink
_exptl_crystal_colour_primary pink
_exptl_crystal_density_diffrn 1.389
_exptl_crystal_description block
_exptl_crystal_F_000 884
_exptl_crystal_size_max 0.13
_exptl_crystal_size_mid 0.11
_exptl_crystal_size_min 0.1
_refine_diff_density_max 0.391
_refine_diff_density_min -0.496
_refine_diff_density_rms 0.075
_refine_ls_extinction_coef .
_refine_ls_extinction_method none
_refine_ls_goodness_of_fit_ref 1.048
_refine_ls_hydrogen_treatment constr
_refine_ls_matrix_type full
_refine_ls_number_parameters 262
_refine_ls_number_reflns 5132
_refine_ls_number_restraints 0
_refine_ls_restrained_S_all 1.048
_refine_ls_R_factor_all 0.0520
_refine_ls_R_factor_gt 0.0399
_refine_ls_shift/su_max 0.001
_refine_ls_shift/su_mean 0.000
_refine_ls_structure_factor_coef Fsqd
_refine_ls_weighting_details 'w=1/[\s^2^(Fo^2^)+(0.0435P)^2^+0.8748P] where P=(Fo^2^+2Fc^2^)/3'
_refine_ls_weighting_scheme calc
_refine_ls_wR_factor_gt 0.0969
_refine_ls_wR_factor_ref 0.1036
_reflns_Friedel_coverage 0.000
_reflns_Friedel_fraction_full .
_reflns_Friedel_fraction_max .
_reflns_number_gt 4092
_reflns_number_total 5132
_reflns_threshold_expression 'I > 2\s(I)'
_cod_data_source_file 2.cif
_cod_data_source_block 3hao1205
_cod_database_code 1564964
_shelx_space_group_comment
;
The symmetry employed for this shelxl refinement is uniquely defined
by the following loop, which should always be used as a source of
symmetry information in preference to the above space-group names.
They are only intended as comments.
;
_reflns_odcompleteness_completeness 99.96
_reflns_odcompleteness_iscentric 1
_reflns_odcompleteness_theta 26.32
_olex2_refinement_description
;
1. Fixed Uiso
 At 1.2 times of:
  All C(H) groups
2.a Aromatic/amide H refined with riding coordinates:
 C17(H17), C9(H9), C8(H8), C3(H3), C6(H6), C5(H5), C10(H10), C15(H15),
 C13(H13), C1(H1), C14(H14), C2(H2)
;
_olex2_submission_special_instructions 'No special instructions were received'
_oxdiff_exptl_absorpt_empirical_details
;
Empirical correction (ABSPACK) includes:
- Absorption correction using spherical harmonics
- Frame scaling
- Detector area scaling
;
_oxdiff_exptl_absorpt_empirical_full_max 1.266
_oxdiff_exptl_absorpt_empirical_full_min 0.796

loop_
_space_group_symop_operation_xyz
'x, y, z'
'-x, y+1/2, -z+1/2'
'-x, -y, -z'
'x, -y-1/2, z-1/2'

loop_
_atom_site_label
_atom_site_type_symbol
_atom_site_fract_x
_atom_site_fract_y
_atom_site_fract_z
_atom_site_U_iso_or_equiv
_atom_site_adp_type
_atom_site_occupancy
_atom_site_site_symmetry_order
_atom_site_calc_flag
_atom_site_refinement_flags_posn
_atom_site_refinement_flags_adp
_atom_site_refinement_flags_occupancy
_atom_site_disorder_assembly
_atom_site_disorder_group
Co1 Co 0.86445(3) 0.00387(2) 0.58296(2) 0.01400(9) Uani 1 1 d . . . . .
O1 O 0.94703(14) -0.04225(11) 0.34385(9) 0.0201(3) Uani 1 1 d . . . . .
O3 O 0.22095(15) -0.03368(12) 0.29821(9) 0.0223(3) Uani 1 1 d . . . . .
O2 O 0.85247(16) -0.04063(11) 0.45930(9) 0.0232(3) Uani 1 1 d . . . . .
O4 O 0.34955(16) 0.02132(11) 0.41917(10) 0.0226(3) Uani 1 1 d . . . . .
N6 N 0.91768(18) 0.85593(12) 0.61978(11) 0.0171(4) Uani 1 1 d . . . . .
N5 N 0.93621(18) 0.69465(12) 0.61908(10) 0.0164(4) Uani 1 1 d . . . . .
N4 N 0.79498(18) 0.57360(12) 0.54351(11) 0.0174(4) Uani 1 1 d . . . . .
N3 N 0.76709(19) 0.47875(12) 0.52182(11) 0.0183(4) Uani 1 1 d . . . . .
N1 N 0.81416(19) 0.15078(13) 0.54161(11) 0.0209(4) Uani 1 1 d . . . . .
N2 N 0.81792(19) 0.31284(12) 0.53313(11) 0.0209(4) Uani 1 1 d . . . . .
C17 C 0.5892(2) -0.02389(15) 0.35609(13) 0.0171(4) Uani 1 1 d . . . . .
H17 H 0.598101 -0.026922 0.416284 0.020 Uiso 1 1 calc R . . . .
C16 C 0.4593(2) -0.01398(15) 0.30183(14) 0.0192(5) Uani 1 1 d . . . . .
C7 C 0.9154(2) 0.59527(14) 0.59383(12) 0.0156(4) Uani 1 1 d . . . . .
C4 C 0.8604(2) 0.41134(15) 0.55251(13) 0.0180(4) Uani 1 1 d . . . . .
C9 C 1.0242(2) 0.72760(15) 0.69439(13) 0.0209(5) Uani 1 1 d . . . . .
H9 H 1.080446 0.689604 0.736729 0.025 Uiso 1 1 calc R . . . .
C8 C 0.8750(2) 0.77571(15) 0.57667(13) 0.0158(4) Uani 1 1 d . . . . .
H8 H 0.811271 0.774106 0.523968 0.019 Uiso 1 1 calc R . . . .
C3 C 0.8881(2) 0.22968(15) 0.56391(13) 0.0191(4) Uani 1 1 d . . . . .
H3 H 0.977442 0.229156 0.596708 0.023 Uiso 1 1 calc R . . . .
C6 C 1.0190(2) 0.52699(15) 0.62351(13) 0.0171(4) Uani 1 1 d . . . . .
H6 H 1.103738 0.546132 0.656524 0.020 Uiso 1 1 calc R . . . .
C11 C 0.8452(2) -0.03844(15) 0.37984(13) 0.0168(4) Uani 1 1 d . . . . .
C5 C 0.9910(2) 0.43125(15) 0.60215(13) 0.0184(4) Uani 1 1 d . . . . .
H5 H 1.055290 0.381837 0.619652 0.022 Uiso 1 1 calc R . . . .
C18 C 0.3338(2) -0.00842(14) 0.34108(14) 0.0168(4) Uani 1 1 d . . . . .
C10 C 1.0113(2) 0.82607(16) 0.69335(13) 0.0205(5) Uani 1 1 d . . . . .
H10 H 1.058595 0.868055 0.736097 0.025 Uiso 1 1 calc R . . . .
C12 C 0.7048(2) -0.02921(16) 0.32049(13) 0.0189(4) Uani 1 1 d . . . . .
C15 C 0.4471(2) -0.01007(17) 0.21173(15) 0.0252(5) Uani 1 1 d . . . . .
H15 H 0.360758 -0.004523 0.175336 0.030 Uiso 1 1 calc R . . . .
C13 C 0.6912(2) -0.02391(18) 0.23030(14) 0.0261(5) Uani 1 1 d . . . . .
H13 H 0.768787 -0.026763 0.206371 0.031 Uiso 1 1 calc R . . . .
C1 C 0.6894(3) 0.18389(18) 0.49465(19) 0.0459(8) Uani 1 1 d . . . . .
H1 H 0.615685 0.143804 0.470443 0.055 Uiso 1 1 calc R . . . .
C14 C 0.5625(3) -0.01438(19) 0.17592(15) 0.0295(6) Uani 1 1 d . . . . .
H14 H 0.553818 -0.010923 0.115763 0.035 Uiso 1 1 calc R . . . .
C2 C 0.6898(3) 0.28285(18) 0.48891(19) 0.0499(9) Uani 1 1 d . . . . .
H2 H 0.618259 0.322722 0.460837 0.060 Uiso 1 1 calc R . . . .

loop_
_atom_site_aniso_label
_atom_site_aniso_U_11
_atom_site_aniso_U_22
_atom_site_aniso_U_33
_atom_site_aniso_U_23
_atom_site_aniso_U_13
_atom_site_aniso_U_12
Co1 0.01137(16) 0.01327(16) 0.01746(16) -0.00232(10) 0.00327(11) 0.00016(10)
O1 0.0117(7) 0.0218(8) 0.0272(8) -0.0038(6) 0.0050(6) -0.0018(6)
O3 0.0152(8) 0.0298(9) 0.0223(8) 0.0011(6) 0.0046(6) 0.0038(7)
O2 0.0220(8) 0.0252(8) 0.0189(8) -0.0040(6) -0.0031(6) 0.0035(7)
O4 0.0165(8) 0.0292(9) 0.0225(8) -0.0019(6) 0.0048(6) 0.0022(6)
N6 0.0171(9) 0.0156(9) 0.0189(9) -0.0025(7) 0.0045(7) -0.0010(7)
N5 0.0191(9) 0.0147(9) 0.0149(8) -0.0006(6) 0.0029(7) -0.0013(7)
N4 0.0205(10) 0.0132(9) 0.0193(9) 0.0006(6) 0.0060(7) -0.0009(7)
N3 0.0235(10) 0.0135(9) 0.0178(9) -0.0010(6) 0.0043(7) -0.0020(7)
N1 0.0257(10) 0.0153(9) 0.0208(9) -0.0011(7) 0.0029(7) 0.0000(8)
N2 0.0285(11) 0.0138(9) 0.0176(9) -0.0015(7) -0.0014(7) 0.0003(8)
C17 0.0178(11) 0.0185(10) 0.0150(10) -0.0030(7) 0.0037(8) -0.0008(8)
C16 0.0154(11) 0.0224(11) 0.0201(11) -0.0010(8) 0.0040(8) -0.0005(8)
C7 0.0175(11) 0.0146(10) 0.0160(10) 0.0000(7) 0.0062(8) -0.0016(8)
C4 0.0244(12) 0.0150(10) 0.0155(10) -0.0014(7) 0.0061(8) -0.0002(9)
C9 0.0227(12) 0.0208(11) 0.0171(10) 0.0003(8) -0.0008(8) 0.0002(9)
C8 0.0142(10) 0.0141(10) 0.0193(10) 0.0001(7) 0.0041(8) 0.0014(8)
C3 0.0229(12) 0.0165(11) 0.0189(10) 0.0021(8) 0.0065(8) 0.0014(9)
C6 0.0175(11) 0.0182(10) 0.0154(10) 0.0002(8) 0.0033(8) -0.0019(8)
C11 0.0140(11) 0.0104(10) 0.0267(12) -0.0035(8) 0.0063(8) -0.0009(8)
C5 0.0222(12) 0.0156(11) 0.0182(10) 0.0013(8) 0.0060(8) 0.0018(9)
C18 0.0201(11) 0.0135(10) 0.0182(11) 0.0013(7) 0.0072(8) -0.0001(8)
C10 0.0213(11) 0.0201(11) 0.0186(10) -0.0039(8) 0.0008(8) -0.0019(9)
C12 0.0153(11) 0.0210(11) 0.0198(11) -0.0039(8) 0.0027(8) -0.0020(9)
C15 0.0128(11) 0.0390(14) 0.0221(12) 0.0006(9) -0.0001(9) -0.0018(9)
C13 0.0165(12) 0.0413(14) 0.0218(12) -0.0061(9) 0.0070(9) -0.0025(10)
C1 0.0483(17) 0.0159(12) 0.0558(18) -0.0046(11) -0.0292(14) 0.0000(11)
C14 0.0210(13) 0.0515(16) 0.0168(12) -0.0010(10) 0.0054(9) -0.0030(11)
C2 0.0522(18) 0.0174(13) 0.0589(18) -0.0029(11) -0.0357(15) 0.0026(12)

loop_
_atom_type_symbol
_atom_type_description
_atom_type_scat_dispersion_real
_atom_type_scat_dispersion_imag
_atom_type_scat_source
C C 0.0033 0.0016 'International Tables Vol C Tables 4.2.6.8 and 6.1.1.4'
H H 0.0000 0.0000 'International Tables Vol C Tables 4.2.6.8 and 6.1.1.4'
Co Co 0.3494 0.9721 'International Tables Vol C Tables 4.2.6.8 and 6.1.1.4'
N N 0.0061 0.0033 'International Tables Vol C Tables 4.2.6.8 and 6.1.1.4'
O O 0.0106 0.0060 'International Tables Vol C Tables 4.2.6.8 and 6.1.1.4'

loop_
_geom_angle_atom_site_label_1
_geom_angle_atom_site_label_2
_geom_angle_atom_site_label_3
_geom_angle
_geom_angle_site_symmetry_1
_geom_angle_site_symmetry_3
O1 Co1 O3 87.35(6) 3_756 3_656
O1 Co1 O4 146.76(6) 3_756 3_656
O1 Co1 N6 86.73(6) 3_756 1_545
O1 Co1 N1 93.43(6) 3_756 .
O1 Co1 C18 116.62(6) 3_756 3_656
O3 Co1 C18 29.28(6) 3_656 3_656
O2 Co1 O1 118.43(6) . 3_756
O2 Co1 O3 154.14(6) . 3_656
O2 Co1 O4 94.64(6) . 3_656
O2 Co1 N6 86.38(6) . 1_545
O2 Co1 N1 91.57(6) . .
O2 Co1 C18 124.88(7) . 3_656
O4 Co1 O3 59.51(6) 3_656 3_656
O4 Co1 C18 30.25(6) 3_656 3_656
N6 Co1 O3 93.60(6) 1_545 3_656
N6 Co1 O4 92.46(6) 1_545 3_656
N6 Co1 C18 94.06(7) 1_545 3_656
N1 Co1 O3 88.65(6) . 3_656
N1 Co1 O4 88.64(7) . 3_656
N1 Co1 N6 177.75(7) . 1_545
N1 Co1 C18 87.88(7) . 3_656
C11 O1 Co1 117.90(13) . 3_756
C18 O3 Co1 87.72(13) . 3_656
C11 O2 Co1 161.08(15) . .
C18 O4 Co1 90.82(13) . 3_656
C8 N6 Co1 127.92(14) . 1_565
C8 N6 C10 105.90(17) . .
C10 N6 Co1 126.11(13) . 1_565
C9 N5 C7 125.23(17) . .
C8 N5 C7 127.89(16) . .
C8 N5 C9 106.88(16) . .
C7 N4 N3 118.46(17) . .
C4 N3 N4 118.74(17) . .
C3 N1 Co1 127.37(14) . .
C3 N1 C1 105.53(18) . .
C1 N1 Co1 126.63(15) . .
C3 N2 C4 126.94(18) . .
C3 N2 C2 106.45(18) . .
C2 N2 C4 126.10(18) . .
C16 C17 H17 119.9 . .
C12 C17 H17 119.9 . .
C12 C17 C16 120.2(2) . .
C17 C16 C18 119.92(19) . .
C15 C16 C17 119.4(2) . .
C15 C16 C18 120.63(19) . .
N4 C7 N5 116.23(18) . .
N4 C7 C6 124.41(18) . .
C6 C7 N5 119.35(18) . .
N3 C4 N2 115.01(18) . .
N3 C4 C5 124.73(19) . .
C5 C4 N2 120.24(19) . .
N5 C9 H9 127.2 . .
C10 C9 N5 105.63(17) . .
C10 C9 H9 127.2 . .
N6 C8 N5 111.16(17) . .
N6 C8 H8 124.4 . .
N5 C8 H8 124.4 . .
N1 C3 N2 111.67(19) . .
N1 C3 H3 124.2 . .
N2 C3 H3 124.2 . .
C7 C6 H6 121.4 . .
C5 C6 C7 117.23(19) . .
C5 C6 H6 121.4 . .
O1 C11 C12 117.11(18) . .
O2 C11 O1 124.75(19) . .
O2 C11 C12 118.14(19) . .
C4 C5 H5 121.9 . .
C6 C5 C4 116.26(19) . .
C6 C5 H5 121.9 . .
O3 C18 Co1 63.01(12) . 3_656
O3 C18 O4 121.9(2) . .
O3 C18 C16 120.31(19) . .
O4 C18 Co1 58.93(11) . 3_656
O4 C18 C16 117.77(19) . .
C16 C18 Co1 175.69(15) . 3_656
N6 C10 H10 124.8 . .
C9 C10 N6 110.43(18) . .
C9 C10 H10 124.8 . .
C17 C12 C11 119.82(19) . .
C17 C12 C13 119.72(19) . .
C13 C12 C11 120.4(2) . .
C16 C15 H15 119.7 . .
C14 C15 C16 120.5(2) . .
C14 C15 H15 119.7 . .
C12 C13 H13 119.8 . .
C14 C13 C12 120.4(2) . .
C14 C13 H13 119.8 . .
N1 C1 H1 124.9 . .
C2 C1 N1 110.3(2) . .
C2 C1 H1 124.9 . .
C15 C14 C13 119.7(2) . .
C15 C14 H14 120.2 . .
C13 C14 H14 120.2 . .
N2 C2 H2 127.0 . .
C1 C2 N2 106.1(2) . .
C1 C2 H2 127.0 . .

loop_
_geom_bond_atom_site_label_1
_geom_bond_atom_site_label_2
_geom_bond_distance
_geom_bond_site_symmetry_2
Co1 O1 2.0524(14) 3_756
Co1 O3 2.2439(15) 3_656
Co1 O2 2.0107(15) .
Co1 O4 2.1555(16) 3_656
Co1 N6 2.1315(17) 1_545
Co1 N1 2.1299(17) .
Co1 C18 2.516(2) 3_656
O1 C11 1.263(2) .
O3 C18 1.231(3) .
O2 C11 1.233(2) .
O4 C18 1.268(3) .
N6 C8 1.308(3) .
N6 C10 1.383(3) .
N5 C7 1.413(3) .
N5 C9 1.388(2) .
N5 C8 1.364(3) .
N4 N3 1.350(2) .
N4 C7 1.323(3) .
N3 C4 1.323(3) .
N1 C3 1.308(3) .
N1 C1 1.380(3) .
N2 C4 1.420(3) .
N2 C3 1.365(3) .
N2 C2 1.380(3) .
C17 H17 0.9300 .
C17 C16 1.398(3) .
C17 C12 1.385(3) .
C16 C18 1.510(3) .
C16 C15 1.393(3) .
C7 C6 1.395(3) .
C4 C5 1.396(3) .
C9 H9 0.9300 .
C9 C10 1.347(3) .
C8 H8 0.9300 .
C3 H3 0.9300 .
C6 H6 0.9300 .
C6 C5 1.360(3) .
C11 C12 1.514(3) .
C5 H5 0.9300 .
C10 H10 0.9300 .
C12 C13 1.394(3) .
C15 H15 0.9300 .
C15 C14 1.385(3) .
C13 H13 0.9300 .
C13 C14 1.389(3) .
C1 H1 0.9300 .
C1 C2 1.351(3) .
C14 H14 0.9300 .
C2 H2 0.9300 .

loop_
_smtbx_masks_void_nr
_smtbx_masks_void_average_x
_smtbx_masks_void_average_y
_smtbx_masks_void_average_z
_smtbx_masks_void_volume
_smtbx_masks_void_count_electrons
1 0.451 0.250 -0.208 247.0 80.4
2 0.549 0.750 -0.153 247.0 80.7
